data_4518270
loop_
_publ_author_name
'Benedikter, Mathis'
'Musso, Janis'
'Kesharwani, Manoj K.'
'Sterz, K. Leonard'
'Elser, Iris'
'Ziegler, Felix'
'Fischer, Felix'
'Plietker, Bernd'
'Frey, Wolfgang'
'K\"astner, Johannes'
'Winkler, Mario'
'van Slageren, Joris'
'Nowakowski, Michal'
'Bauer, Matthias'
'Buchmeiser, Michael R.'

_publ_section_title
;
 Charge Distribution in Cationic Molybdenum Imido Alkylidene
 N-Heterocyclic Carbene Complexes: A Combined X-ray, XAS, XES, DFT,
 M\"ossbauer, and Catalysis Approach
;
_journal_name_full 'ACS Catalysis'
_journal_page_first 14810
_journal_page_last 14823
_journal_paper_doi 10.1021/acscatal.0c03978
_journal_year 2020
_chemical_formula_moiety 'C42 H43 F6 Fe Mo N3 O6 S2, C H2 Cl2'
_chemical_formula_sum 'C43 H45 Cl2 F6 Fe Mo N3 O6 S2'
_chemical_formula_weight 1100.63
_chemical_name_common 6
_space_group_IT_number 4
_space_group_name_Hall 'P 2yb'
_space_group_name_H-M_alt 'P 1 21 1'
_symmetry_cell_setting monoclinic
_symmetry_space_group_name_Hall 'P 2yb'
_symmetry_space_group_name_H-M 'P 1 21 1'
_atom_sites_solution_hydrogens geom
_atom_sites_solution_primary direct
_atom_sites_solution_secondary difmap
_audit_creation_method SHELXL-97
_cell_angle_alpha 90.00
_cell_angle_beta 115.676(3)
_cell_angle_gamma 90.00
_cell_formula_units_Z 2
_cell_length_a 11.4984(6)
_cell_length_b 18.3575(10)
_cell_length_c 12.3063(7)
_cell_measurement_reflns_used 9606
_cell_measurement_temperature 130(2)
_cell_measurement_theta_max 28.33
_cell_measurement_theta_min 1.84
_cell_volume 2341.1(2)
_computing_cell_refinement 'Bruker APEXII Software Suite, 2008'
_computing_data_collection 'Bruker APEXII Software Suite, 2008'
_computing_data_reduction 'Bruker APEXII Software Suite, 2008'
_computing_molecular_graphics 'SHELXTL-plus, XP (Sheldrick, 1991)'
_computing_structure_refinement 'SHELXL-97 (Sheldrick, 1997)'
_computing_structure_solution 'SHELXS-97 (Sheldrick, 1990)'
_diffrn_ambient_temperature 130(2)
_diffrn_measured_fraction_theta_full 0.994
_diffrn_measured_fraction_theta_max 0.994
_diffrn_measurement_device_type 'Bruker Kappa APEXII Duo'
_diffrn_measurement_method 'Omega + Phi Scans'
_diffrn_radiation_monochromator Triumph
_diffrn_radiation_source 'fine-focus sealed tube'
_diffrn_radiation_type MoK\a
_diffrn_radiation_wavelength 0.71073
_diffrn_reflns_av_R_equivalents 0.0461
_diffrn_reflns_av_sigmaI/netI 0.0610
_diffrn_reflns_limit_h_max 14
_diffrn_reflns_limit_h_min -15
_diffrn_reflns_limit_k_max 24
_diffrn_reflns_limit_k_min -24
_diffrn_reflns_limit_l_max 15
_diffrn_reflns_limit_l_min -16
_diffrn_reflns_number 40206
_diffrn_reflns_theta_full 28.33
_diffrn_reflns_theta_max 28.33
_diffrn_reflns_theta_min 1.84
_diffrn_standards_decay_% 0
_diffrn_standards_interval_count 0
_diffrn_standards_number 0
_exptl_absorpt_coefficient_mu 0.854
_exptl_absorpt_correction_T_max 0.7421
_exptl_absorpt_correction_T_min 0.7052
_exptl_absorpt_correction_type multi-scan
_exptl_absorpt_process_details 'Blessing, 1995'
_exptl_crystal_colour red-brown
_exptl_crystal_density_diffrn 1.561
_exptl_crystal_density_method 'not measured'
_exptl_crystal_description prism
_exptl_crystal_F_000 1120
_exptl_crystal_size_max 0.22
_exptl_crystal_size_mid 0.15
_exptl_crystal_size_min 0.13
_refine_diff_density_max 0.387
_refine_diff_density_min -0.393
_refine_diff_density_rms 0.070
_refine_ls_abs_structure_details 'Flack H D (1983), Acta Cryst. A39, 876-881'
_refine_ls_abs_structure_Flack 0.007(11)
_refine_ls_extinction_method none
_refine_ls_goodness_of_fit_ref 1.041
_refine_ls_hydrogen_treatment mixed
_refine_ls_matrix_type full
_refine_ls_number_parameters 589
_refine_ls_number_reflns 11524
_refine_ls_number_restraints 7
_refine_ls_restrained_S_all 1.048
_refine_ls_R_factor_all 0.0528
_refine_ls_R_factor_gt 0.0352
_refine_ls_shift/su_max 0.003
_refine_ls_shift/su_mean 0.000
_refine_ls_structure_factor_coef Fsqd
_refine_ls_weighting_details 'calc w=1/[\s^2^(Fo^2^)+(0.0189P)^2^+0.0000P] where P=(Fo^2^+2Fc^2^)/3'
_refine_ls_weighting_scheme calc
_refine_ls_wR_factor_gt 0.0544
_refine_ls_wR_factor_ref 0.0576
_reflns_number_gt 9606
_reflns_number_total 11524
_reflns_threshold_expression >2sigma(I)
_cod_data_source_file cs0c03978_si_006.cif
_cod_data_source_block buch214
_cod_original_sg_symbol_H-M 'P 21'
_cod_database_code 4518270

loop_
_symmetry_equiv_pos_as_xyz
'x, y, z'
'-x, y+1/2, -z'

loop_
_atom_site_label
_atom_site_type_symbol
_atom_site_fract_x
_atom_site_fract_y
_atom_site_fract_z
_atom_site_U_iso_or_equiv
_atom_site_adp_type
_atom_site_occupancy
_atom_site_symmetry_multiplicity
_atom_site_calc_flag
_atom_site_refinement_flags
_atom_site_disorder_assembly
_atom_site_disorder_group
Mo1 Mo 0.50642(2) 0.813463(12) 0.654828(18) 0.01451(5) Uani 1 1 d . . .
Fe1 Fe 0.91087(4) 0.92515(2) 0.71340(3) 0.01944(9) Uani 1 1 d . . .
S1 S 0.41771(7) 0.81604(5) 0.88140(6) 0.02743(15) Uani 1 1 d . . .
S2 S 0.53070(7) 0.98902(4) 0.73816(7) 0.02327(16) Uani 1 1 d . . .
F1 F 0.3439(2) 0.75830(11) 1.03348(18) 0.0514(6) Uani 1 1 d . . .
O1 O 0.47925(19) 0.78086(10) 0.80961(17) 0.0232(5) Uani 1 1 d . . .
N1 N 0.3639(2) 0.66445(11) 0.53933(19) 0.0156(5) Uani 1 1 d . . .
C1 C 0.4783(3) 0.69636(14) 0.6118(2) 0.0150(6) Uani 1 1 d . . .
F2 F 0.36643(19) 0.67991(10) 0.91383(17) 0.0427(5) Uani 1 1 d . . .
N2 N 0.5593(2) 0.63917(12) 0.65995(19) 0.0157(5) Uani 1 1 d . . .
O2 O 0.4970(2) 0.86774(12) 0.96583(19) 0.0440(6) Uani 1 1 d . . .
C2 C 0.3749(3) 0.58948(15) 0.5425(2) 0.0203(6) Uani 1 1 d . . .
H2 H 0.3083 0.5556 0.4995 0.024 Uiso 1 1 calc R . .
N3 N 0.4510(2) 0.84272(11) 0.50818(19) 0.0155(5) Uani 1 1 d . . .
O3 O 0.2857(2) 0.83332(12) 0.8088(2) 0.0490(7) Uani 1 1 d . . .
C3 C 0.4960(3) 0.57386(15) 0.6170(2) 0.0210(6) Uani 1 1 d . . .
H3 H 0.5326 0.5265 0.6372 0.025 Uiso 1 1 calc R . .
F3 F 0.5337(2) 0.72546(11) 1.05924(16) 0.0484(5) Uani 1 1 d . . .
F4 F 0.41884(19) 1.02443(10) 0.87657(16) 0.0429(5) Uani 1 1 d . . .
O4 O 0.47613(18) 0.91506(10) 0.72529(16) 0.0229(4) Uani 1 1 d . . .
C4 C 0.2422(3) 0.69780(16) 0.4606(3) 0.0212(7) Uani 1 1 d . . .
O5 O 0.6484(2) 0.99796(13) 0.8437(2) 0.0426(6) Uani 1 1 d . . .
F5 F 0.29420(19) 1.03106(11) 0.68739(17) 0.0454(5) Uani 1 1 d . . .
C5 C 0.2208(3) 0.71259(15) 0.3430(3) 0.0246(7) Uani 1 1 d . . .
O6 O 0.5227(2) 1.01776(11) 0.62739(19) 0.0342(6) Uani 1 1 d . . .
F6 F 0.4404(2) 1.11174(10) 0.7710(2) 0.0592(6) Uani 1 1 d . . .
C6 C 0.0971(4) 0.73711(18) 0.2649(3) 0.0449(10) Uani 1 1 d . . .
H6 H 0.0789 0.7487 0.1839 0.054 Uiso 1 1 calc R . .
C7 C 0.0001(3) 0.74489(19) 0.3031(4) 0.0496(11) Uani 1 1 d . . .
C8 C 0.0269(3) 0.72945(18) 0.4193(4) 0.0446(10) Uani 1 1 d . . .
H8 H -0.0391 0.7356 0.4452 0.054 Uiso 1 1 calc R . .
C9 C 0.1465(3) 0.70507(16) 0.5014(3) 0.0314(8) Uani 1 1 d . . .
C10 C 0.3219(3) 0.69771(16) 0.2995(3) 0.0294(7) Uani 1 1 d . . .
H10A H 0.4064 0.7132 0.3611 0.044 Uiso 1 1 calc R . .
H10B H 0.3013 0.7248 0.2248 0.044 Uiso 1 1 calc R . .
H10C H 0.3239 0.6454 0.2842 0.044 Uiso 1 1 calc R . .
C11 C -0.1351(4) 0.7684(2) 0.2119(4) 0.0872(16) Uani 1 1 d U . .
H11A H -0.1926 0.7260 0.1882 0.131 Uiso 1 1 calc R . .
H11B H -0.1305 0.7891 0.1405 0.131 Uiso 1 1 calc R . .
H11C H -0.1688 0.8051 0.2487 0.131 Uiso 1 1 calc R . .
C12 C 0.1705(3) 0.6848(2) 0.6279(3) 0.0470(10) Uani 1 1 d . . .
H12A H 0.1205 0.7171 0.6552 0.070 Uiso 1 1 calc R . .
H12B H 0.2626 0.6900 0.6816 0.070 Uiso 1 1 calc R . .
H12C H 0.1441 0.6342 0.6294 0.070 Uiso 1 1 calc R . .
C13 C 0.6965(3) 0.64087(14) 0.7368(2) 0.0183(6) Uani 1 1 d . . .
C14 C 0.7808(3) 0.64242(14) 0.6817(2) 0.0199(6) Uani 1 1 d . . .
C15 C 0.9118(3) 0.63937(15) 0.7560(3) 0.0245(7) Uani 1 1 d . . .
H15 H 0.9707 0.6404 0.7206 0.029 Uiso 1 1 calc R . .
C16 C 0.9599(3) 0.63480(16) 0.8802(3) 0.0283(7) Uani 1 1 d . . .
C17 C 0.8735(3) 0.63197(16) 0.9308(3) 0.0271(7) Uani 1 1 d . . .
H17 H 0.9058 0.6289 1.0159 0.033 Uiso 1 1 calc R . .
C18 C 0.7407(3) 0.63347(15) 0.8608(3) 0.0226(6) Uani 1 1 d . . .
C19 C 0.7300(3) 0.64649(16) 0.5466(2) 0.0272(7) Uani 1 1 d . . .
H19A H 0.6607 0.6107 0.5091 0.041 Uiso 1 1 calc R . .
H19B H 0.8000 0.6359 0.5237 0.041 Uiso 1 1 calc R . .
H19C H 0.6964 0.6955 0.5191 0.041 Uiso 1 1 calc R . .
C20 C 1.1039(3) 0.6345(2) 0.9586(3) 0.0462(9) Uani 1 1 d . . .
H20A H 1.1495 0.6296 0.9076 0.069 Uiso 1 1 calc R . .
H20B H 1.1263 0.5935 1.0150 0.069 Uiso 1 1 calc R . .
H20C H 1.1292 0.6803 1.0039 0.069 Uiso 1 1 calc R . .
C21 C 0.6493(3) 0.62430(17) 0.9177(3) 0.0293(7) Uani 1 1 d . . .
H21A H 0.6127 0.5751 0.9015 0.044 Uiso 1 1 calc R . .
H21B H 0.5796 0.6602 0.8838 0.044 Uiso 1 1 calc R . .
H21C H 0.6960 0.6316 1.0050 0.044 Uiso 1 1 calc R . .
C22 C 0.3895(3) 0.87391(14) 0.3934(2) 0.0175(6) Uani 1 1 d . . .
C23 C 0.4436(3) 0.86721(15) 0.3104(2) 0.0216(6) Uani 1 1 d . . .
C24 C 0.3820(3) 0.90324(16) 0.2004(3) 0.0303(8) Uani 1 1 d . . .
H24 H 0.4161 0.8995 0.1427 0.036 Uiso 1 1 calc R . .
C25 C 0.2731(3) 0.94398(16) 0.1741(3) 0.0331(8) Uani 1 1 d . . .
H25 H 0.2347 0.9697 0.0999 0.040 Uiso 1 1 calc R . .
C26 C 0.2183(3) 0.94811(16) 0.2542(3) 0.0329(8) Uani 1 1 d . . .
H26 H 0.1414 0.9753 0.2333 0.039 Uiso 1 1 calc R . .
C27 C 0.2745(3) 0.91301(16) 0.3643(3) 0.0239(7) Uani 1 1 d . . .
C28 C 0.5606(3) 0.82122(18) 0.3339(2) 0.0263(6) Uani 1 1 d . . .
H28A H 0.5368 0.7818 0.2745 0.039 Uiso 1 1 calc R . .
H28B H 0.5937 0.8005 0.4152 0.039 Uiso 1 1 calc R . .
H28C H 0.6274 0.8515 0.3272 0.039 Uiso 1 1 calc R . .
C29 C 0.2123(3) 0.91530(19) 0.4507(3) 0.0320(8) Uani 1 1 d . . .
H29A H 0.1345 0.9456 0.4165 0.048 Uiso 1 1 calc R . .
H29B H 0.2732 0.9360 0.5279 0.048 Uiso 1 1 calc R . .
H29C H 0.1889 0.8658 0.4637 0.048 Uiso 1 1 calc R . .
C30 C 0.6869(2) 0.81907(17) 0.6985(2) 0.0164(5) Uani 1 1 d . . .
H30 H 0.724(2) 0.7974(14) 0.773(2) 0.018(7) Uiso 1 1 d . . .
C31 C 0.7700(3) 0.84637(14) 0.6472(2) 0.0164(6) Uani 1 1 d . . .
C32 C 0.7428(3) 0.90572(15) 0.5650(2) 0.0218(6) Uani 1 1 d . . .
H32 H 0.6678 0.9354 0.5369 0.026 Uiso 1 1 calc R . .
C33 C 0.8464(3) 0.91326(17) 0.5322(3) 0.0286(7) Uani 1 1 d . . .
H33 H 0.8521 0.9483 0.4779 0.034 Uiso 1 1 calc R . .
C34 C 0.9392(3) 0.85966(16) 0.5943(3) 0.0290(7) Uani 1 1 d . . .
H34 H 1.0178 0.8519 0.5881 0.035 Uiso 1 1 calc R . .
C35 C 0.8955(2) 0.81934(18) 0.6674(2) 0.0243(6) Uani 1 1 d . . .
H35 H 0.9411 0.7810 0.7208 0.029 Uiso 1 1 calc R . .
C36 C 0.8988(3) 1.01957(17) 0.7959(3) 0.0318(8) Uani 1 1 d . . .
H36 H 0.8250 1.0501 0.7714 0.038 Uiso 1 1 calc R . .
C37 C 0.9973(3) 1.02533(17) 0.7577(3) 0.0365(8) Uani 1 1 d . . .
H37 H 1.0020 1.0607 0.7033 0.044 Uiso 1 1 calc R . .
C38 C 1.0877(3) 0.96963(19) 0.8138(3) 0.0407(9) Uani 1 1 d . . .
H38 H 1.1640 0.9607 0.8041 0.049 Uiso 1 1 calc R . .
C39 C 1.0448(3) 0.9295(2) 0.8868(3) 0.0403(9) Uani 1 1 d . . .
H39 H 1.0873 0.8885 0.9345 0.048 Uiso 1 1 calc R . .
C40 C 0.9290(3) 0.96000(17) 0.8779(3) 0.0321(8) Uani 1 1 d . . .
H40 H 0.8801 0.9439 0.9188 0.038 Uiso 1 1 calc R . .
C41 C 0.4153(3) 0.73983(18) 0.9761(3) 0.0352(8) Uani 1 1 d . . .
C42 C 0.4135(3) 1.04131(17) 0.7705(3) 0.0321(8) Uani 1 1 d . . .
C1X C 0.2830(3) 0.4746(3) 0.8780(3) 0.0580(12) Uani 1 1 d . . .
H1X1 H 0.3075 0.5078 0.9479 0.070 Uiso 1 1 calc R . .
H1X2 H 0.3218 0.4263 0.9087 0.070 Uiso 1 1 calc R . .
Cl1X Cl 0.34372(10) 0.50804(5) 0.78151(9) 0.0546(3) Uani 1 1 d . . .
Cl2X Cl 0.11616(11) 0.46621(8) 0.80676(14) 0.0998(5) Uani 1 1 d . . .

loop_
_atom_site_aniso_label
_atom_site_aniso_U_11
_atom_site_aniso_U_22
_atom_site_aniso_U_33
_atom_site_aniso_U_23
_atom_site_aniso_U_13
_atom_site_aniso_U_12
Mo1 0.01638(11) 0.01339(11) 0.01499(10) -0.00178(12) 0.00796(8) -0.00060(12)
Fe1 0.0168(2) 0.0165(2) 0.0242(2) -0.00329(18) 0.00806(18) -0.00260(17)
S1 0.0376(4) 0.0239(4) 0.0301(4) -0.0069(4) 0.0234(3) -0.0057(5)
S2 0.0304(4) 0.0186(4) 0.0266(4) -0.0056(3) 0.0178(4) -0.0020(3)
F1 0.0776(16) 0.0491(13) 0.0599(14) -0.0192(10) 0.0603(13) -0.0242(11)
O1 0.0351(13) 0.0197(10) 0.0219(11) -0.0010(8) 0.0191(10) -0.0015(9)
N1 0.0148(12) 0.0150(12) 0.0184(12) -0.0019(9) 0.0085(10) -0.0022(9)
C1 0.0210(15) 0.0147(14) 0.0128(13) 0.0008(11) 0.0105(12) -0.0017(12)
F2 0.0631(14) 0.0315(11) 0.0510(12) -0.0159(9) 0.0410(11) -0.0229(10)
N2 0.0178(12) 0.0158(13) 0.0125(12) -0.0020(9) 0.0055(10) -0.0018(10)
O2 0.0762(18) 0.0338(13) 0.0349(14) -0.0173(11) 0.0361(13) -0.0287(13)
C2 0.0244(16) 0.0163(15) 0.0215(16) -0.0018(12) 0.0112(13) -0.0066(12)
N3 0.0166(12) 0.0129(11) 0.0174(12) -0.0049(9) 0.0078(10) -0.0006(9)
O3 0.0393(14) 0.0530(19) 0.0619(16) -0.0030(12) 0.0286(13) 0.0120(12)
C3 0.0290(17) 0.0120(15) 0.0197(15) -0.0022(12) 0.0084(14) -0.0023(12)
F3 0.0595(15) 0.0544(13) 0.0306(11) 0.0033(10) 0.0188(11) -0.0049(11)
F4 0.0565(14) 0.0476(12) 0.0379(11) -0.0042(9) 0.0329(10) 0.0121(10)
O4 0.0347(12) 0.0155(10) 0.0247(11) -0.0025(9) 0.0186(9) 0.0020(9)
C4 0.0137(14) 0.0156(15) 0.0284(18) -0.0085(13) 0.0034(13) -0.0003(12)
O5 0.0316(14) 0.0593(17) 0.0373(14) -0.0230(12) 0.0154(12) -0.0084(12)
F5 0.0382(12) 0.0516(13) 0.0471(12) -0.0017(10) 0.0192(10) 0.0177(10)
C5 0.0226(17) 0.0153(16) 0.0258(17) -0.0065(12) 0.0009(14) -0.0011(13)
O6 0.0587(17) 0.0217(12) 0.0369(13) 0.0037(10) 0.0344(13) 0.0019(11)
F6 0.0957(18) 0.0229(11) 0.0820(16) -0.0119(10) 0.0600(15) 0.0009(11)
C6 0.045(2) 0.029(2) 0.033(2) -0.0092(15) -0.0093(17) 0.0012(17)
C7 0.0216(19) 0.032(2) 0.067(3) -0.0197(19) -0.0066(19) 0.0074(15)
C8 0.0198(18) 0.036(2) 0.075(3) -0.028(2) 0.0176(19) -0.0031(15)
C9 0.0228(16) 0.0233(18) 0.049(2) -0.0177(15) 0.0161(16) -0.0074(13)
C10 0.044(2) 0.0208(16) 0.0204(16) -0.0016(13) 0.0109(15) -0.0031(15)
C11 0.040(2) 0.076(3) 0.100(3) -0.024(3) -0.012(2) 0.020(2)
C12 0.043(2) 0.051(2) 0.064(3) -0.019(2) 0.039(2) -0.0106(18)
C13 0.0170(14) 0.0131(14) 0.0213(15) 0.0020(11) 0.0049(12) 0.0007(11)
C14 0.0241(16) 0.0099(14) 0.0251(16) 0.0018(12) 0.0102(13) 0.0011(12)
C15 0.0233(16) 0.0188(16) 0.0333(18) 0.0070(13) 0.0139(14) -0.0006(13)
C16 0.0215(16) 0.0194(17) 0.0366(19) 0.0045(14) 0.0058(15) -0.0066(13)
C17 0.0317(18) 0.0215(16) 0.0198(16) 0.0036(12) 0.0033(14) -0.0027(14)
C18 0.0275(16) 0.0161(15) 0.0218(16) 0.0013(12) 0.0085(13) -0.0019(13)
C19 0.0331(18) 0.0282(18) 0.0231(16) 0.0015(13) 0.0147(14) 0.0006(14)
C20 0.0252(19) 0.059(3) 0.044(2) 0.0095(19) 0.0042(17) -0.0078(18)
C21 0.0325(18) 0.0329(19) 0.0229(17) 0.0065(14) 0.0124(14) 0.0027(14)
C22 0.0194(14) 0.0118(14) 0.0136(14) -0.0022(11) 0.0000(11) -0.0040(11)
C23 0.0257(16) 0.0177(15) 0.0170(15) -0.0049(11) 0.0052(12) -0.0070(12)
C24 0.046(2) 0.0216(17) 0.0166(15) -0.0053(12) 0.0075(15) -0.0125(14)
C25 0.044(2) 0.0211(17) 0.0165(15) 0.0017(12) -0.0036(15) -0.0065(15)
C26 0.0268(17) 0.0190(17) 0.0330(19) -0.0033(14) -0.0056(15) -0.0021(13)
C27 0.0200(15) 0.0142(15) 0.0267(16) -0.0045(13) -0.0001(13) -0.0035(13)
C28 0.0314(15) 0.0287(17) 0.0226(14) -0.0065(15) 0.0152(12) -0.0068(16)
C29 0.0211(16) 0.0302(19) 0.0354(19) -0.0092(16) 0.0034(15) 0.0047(15)
C30 0.0198(13) 0.0136(13) 0.0143(12) -0.0018(13) 0.0060(10) 0.0004(14)
C31 0.0177(14) 0.0136(13) 0.0160(14) -0.0039(11) 0.0054(12) -0.0019(11)
C32 0.0214(15) 0.0201(16) 0.0206(15) -0.0014(11) 0.0061(13) -0.0051(12)
C33 0.0370(18) 0.0282(18) 0.0251(16) -0.0062(14) 0.0179(15) -0.0133(15)
C34 0.0316(18) 0.0225(17) 0.044(2) -0.0136(14) 0.0263(16) -0.0080(14)
C35 0.0230(14) 0.0143(14) 0.0365(15) -0.0044(15) 0.0136(12) -0.0008(15)
C36 0.0301(18) 0.0238(18) 0.0369(19) -0.0128(15) 0.0103(16) -0.0013(14)
C37 0.042(2) 0.0231(18) 0.045(2) -0.0112(15) 0.0201(18) -0.0157(15)
C38 0.0188(18) 0.042(2) 0.058(2) -0.0231(18) 0.0135(17) -0.0128(16)
C39 0.0300(18) 0.041(2) 0.0282(18) -0.0064(17) -0.0078(15) 0.0002(17)
C40 0.034(2) 0.037(2) 0.0220(17) -0.0115(15) 0.0092(15) -0.0088(15)
C41 0.050(2) 0.035(2) 0.039(2) -0.0148(16) 0.0357(19) -0.0147(17)
C42 0.050(2) 0.0205(18) 0.0363(19) -0.0055(14) 0.0282(18) 0.0016(15)
C1X 0.032(2) 0.100(3) 0.041(2) 0.021(2) 0.0146(19) 0.013(2)
Cl1X 0.0683(7) 0.0509(6) 0.0539(6) -0.0003(5) 0.0350(6) -0.0065(5)
Cl2X 0.0325(6) 0.1248(12) 0.1379(13) -0.0345(10) 0.0330(7) -0.0062(7)

loop_
_atom_type_symbol
_atom_type_description
_atom_type_scat_dispersion_real
_atom_type_scat_dispersion_imag
_atom_type_scat_source
C C 0.0033 0.0016 'International Tables Vol C Tables 4.2.6.8 and 6.1.1.4'
H H 0.0000 0.0000 'International Tables Vol C Tables 4.2.6.8 and 6.1.1.4'
N N 0.0061 0.0033 'International Tables Vol C Tables 4.2.6.8 and 6.1.1.4'
O O 0.0106 0.0060 'International Tables Vol C Tables 4.2.6.8 and 6.1.1.4'
F F 0.0171 0.0103 'International Tables Vol C Tables 4.2.6.8 and 6.1.1.4'
S S 0.1246 0.1234 'International Tables Vol C Tables 4.2.6.8 and 6.1.1.4'
Cl Cl 0.1484 0.1585 'International Tables Vol C Tables 4.2.6.8 and 6.1.1.4'
Fe Fe 0.3463 0.8444 'International Tables Vol C Tables 4.2.6.8 and 6.1.1.4'
Mo Mo -1.6832 0.6857 'International Tables Vol C Tables 4.2.6.8 and 6.1.1.4'

loop_
_geom_angle_atom_site_label_1
_geom_angle_atom_site_label_2
_geom_angle_atom_site_label_3
_geom_angle
_geom_angle_site_symmetry_1
_geom_angle_site_symmetry_3
_geom_angle_publ_flag
N3 Mo1 C30 98.16(11) . . ?
N3 Mo1 O1 152.79(9) . . ?
C30 Mo1 O1 108.91(9) . . ?
N3 Mo1 O4 95.82(8) . . ?
C30 Mo1 O4 100.74(10) . . ?
O1 Mo1 O4 76.84(7) . . ?
N3 Mo1 C1 95.95(9) . . ?
C30 Mo1 C1 98.54(12) . . ?
O1 Mo1 C1 83.02(8) . . ?
O4 Mo1 C1 155.69(8) . . ?
C35 Fe1 C39 105.63(13) . . ?
C35 Fe1 C34 41.02(11) . . ?
C39 Fe1 C34 119.95(14) . . ?
C35 Fe1 C32 69.17(11) . . ?
C39 Fe1 C32 161.40(13) . . ?
C34 Fe1 C32 68.58(12) . . ?
C35 Fe1 C33 69.01(12) . . ?
C39 Fe1 C33 155.63(13) . . ?
C34 Fe1 C33 40.57(12) . . ?
C32 Fe1 C33 40.87(11) . . ?
C35 Fe1 C38 120.06(13) . . ?
C39 Fe1 C38 40.53(14) . . ?
C34 Fe1 C38 104.21(13) . . ?
C32 Fe1 C38 157.66(14) . . ?
C33 Fe1 C38 120.12(13) . . ?
C35 Fe1 C36 160.59(12) . . ?
C39 Fe1 C36 68.06(14) . . ?
C34 Fe1 C36 158.21(13) . . ?
C32 Fe1 C36 110.62(12) . . ?
C33 Fe1 C36 124.39(13) . . ?
C38 Fe1 C36 67.88(13) . . ?
C35 Fe1 C40 122.66(12) . . ?
C39 Fe1 C40 40.38(13) . . ?
C34 Fe1 C40 157.07(13) . . ?
C32 Fe1 C40 126.39(12) . . ?
C33 Fe1 C40 161.99(13) . . ?
C38 Fe1 C40 68.12(14) . . ?
C36 Fe1 C40 40.80(12) . . ?
C35 Fe1 C37 156.32(12) . . ?
C39 Fe1 C37 67.89(14) . . ?
C34 Fe1 C37 120.86(12) . . ?
C32 Fe1 C37 123.97(12) . . ?
C33 Fe1 C37 106.98(13) . . ?
C38 Fe1 C37 40.29(13) . . ?
C36 Fe1 C37 40.20(12) . . ?
C40 Fe1 C37 68.07(13) . . ?
C35 Fe1 C31 41.51(10) . . ?
C39 Fe1 C31 123.70(13) . . ?
C34 Fe1 C31 69.06(11) . . ?
C32 Fe1 C31 40.79(10) . . ?
C33 Fe1 C31 68.91(11) . . ?
C38 Fe1 C31 158.31(13) . . ?
C36 Fe1 C31 125.56(12) . . ?
C40 Fe1 C31 109.69(12) . . ?
C37 Fe1 C31 160.74(12) . . ?
O2 S1 O3 119.03(15) . . ?
O2 S1 O1 113.88(13) . . ?
O3 S1 O1 111.97(12) . . ?
O2 S1 C41 103.22(14) . . ?
O3 S1 C41 105.30(15) . . ?
O1 S1 C41 100.81(13) . . ?
O5 S2 O6 118.15(15) . . ?
O5 S2 O4 113.36(13) . . ?
O6 S2 O4 112.90(12) . . ?
O5 S2 C42 103.88(14) . . ?
O6 S2 C42 105.34(14) . . ?
O4 S2 C42 100.75(13) . . ?
S1 O1 Mo1 133.78(12) . . ?
C1 N1 C2 111.1(2) . . ?
C1 N1 C4 129.5(2) . . ?
C2 N1 C4 119.4(2) . . ?
N2 C1 N1 103.8(2) . . ?
N2 C1 Mo1 130.42(19) . . ?
N1 C1 Mo1 125.20(18) . . ?
C1 N2 C3 110.8(2) . . ?
C1 N2 C13 128.1(2) . . ?
C3 N2 C13 120.9(2) . . ?
C3 C2 N1 106.9(2) . . ?
C3 C2 H2 126.5 . . ?
N1 C2 H2 126.5 . . ?
C22 N3 Mo1 169.41(19) . . ?
C2 C3 N2 107.3(2) . . ?
C2 C3 H3 126.3 . . ?
N2 C3 H3 126.3 . . ?
S2 O4 Mo1 134.97(11) . . ?
C5 C4 C9 123.0(3) . . ?
C5 C4 N1 117.7(3) . . ?
C9 C4 N1 118.8(3) . . ?
C4 C5 C6 116.5(3) . . ?
C4 C5 C10 121.5(3) . . ?
C6 C5 C10 121.8(3) . . ?
C7 C6 C5 121.7(3) . . ?
C7 C6 H6 119.2 . . ?
C5 C6 H6 119.2 . . ?
C8 C7 C6 119.0(3) . . ?
C8 C7 C11 121.8(4) . . ?
C6 C7 C11 119.2(4) . . ?
C7 C8 C9 122.6(3) . . ?
C7 C8 H8 118.7 . . ?
C9 C8 H8 118.7 . . ?
C8 C9 C4 117.1(3) . . ?
C8 C9 C12 121.0(3) . . ?
C4 C9 C12 121.8(3) . . ?
C5 C10 H10A 109.5 . . ?
C5 C10 H10B 109.5 . . ?
H10A C10 H10B 109.5 . . ?
C5 C10 H10C 109.5 . . ?
H10A C10 H10C 109.5 . . ?
H10B C10 H10C 109.5 . . ?
C7 C11 H11A 109.5 . . ?
C7 C11 H11B 109.5 . . ?
H11A C11 H11B 109.5 . . ?
C7 C11 H11C 109.5 . . ?
H11A C11 H11C 109.5 . . ?
H11B C11 H11C 109.5 . . ?
C9 C12 H12A 109.5 . . ?
C9 C12 H12B 109.5 . . ?
H12A C12 H12B 109.5 . . ?
C9 C12 H12C 109.5 . . ?
H12A C12 H12C 109.5 . . ?
H12B C12 H12C 109.5 . . ?
C18 C13 C14 122.1(3) . . ?
C18 C13 N2 119.5(2) . . ?
C14 C13 N2 118.0(2) . . ?
C15 C14 C13 117.5(3) . . ?
C15 C14 C19 121.5(3) . . ?
C13 C14 C19 121.1(2) . . ?
C14 C15 C16 122.1(3) . . ?
C14 C15 H15 118.9 . . ?
C16 C15 H15 118.9 . . ?
C17 C16 C15 118.6(3) . . ?
C17 C16 C20 120.9(3) . . ?
C15 C16 C20 120.5(3) . . ?
C16 C17 C18 122.1(3) . . ?
C16 C17 H17 119.0 . . ?
C18 C17 H17 119.0 . . ?
C13 C18 C17 117.5(3) . . ?
C13 C18 C21 121.7(3) . . ?
C17 C18 C21 120.7(3) . . ?
C14 C19 H19A 109.5 . . ?
C14 C19 H19B 109.5 . . ?
H19A C19 H19B 109.5 . . ?
C14 C19 H19C 109.5 . . ?
H19A C19 H19C 109.5 . . ?
H19B C19 H19C 109.5 . . ?
C16 C20 H20A 109.5 . . ?
C16 C20 H20B 109.5 . . ?
H20A C20 H20B 109.5 . . ?
C16 C20 H20C 109.5 . . ?
H20A C20 H20C 109.5 . . ?
H20B C20 H20C 109.5 . . ?
C18 C21 H21A 109.5 . . ?
C18 C21 H21B 109.5 . . ?
H21A C21 H21B 109.5 . . ?
C18 C21 H21C 109.5 . . ?
H21A C21 H21C 109.5 . . ?
H21B C21 H21C 109.5 . . ?
N3 C22 C27 118.3(2) . . ?
N3 C22 C23 120.4(2) . . ?
C27 C22 C23 121.3(3) . . ?
C24 C23 C22 117.6(3) . . ?
C24 C23 C28 119.2(3) . . ?
C22 C23 C28 123.1(2) . . ?
C25 C24 C23 121.1(3) . . ?
C25 C24 H24 119.5 . . ?
C23 C24 H24 119.5 . . ?
C24 C25 C26 120.8(3) . . ?
C24 C25 H25 119.6 . . ?
C26 C25 H25 119.6 . . ?
C25 C26 C27 120.7(3) . . ?
C25 C26 H26 119.7 . . ?
C27 C26 H26 119.7 . . ?
C26 C27 C22 118.4(3) . . ?
C26 C27 C29 120.8(3) . . ?
C22 C27 C29 120.8(3) . . ?
C23 C28 H28A 109.5 . . ?
C23 C28 H28B 109.5 . . ?
H28A C28 H28B 109.5 . . ?
C23 C28 H28C 109.5 . . ?
H28A C28 H28C 109.5 . . ?
H28B C28 H28C 109.5 . . ?
C27 C29 H29A 109.5 . . ?
C27 C29 H29B 109.5 . . ?
H29A C29 H29B 109.5 . . ?
C27 C29 H29C 109.5 . . ?
H29A C29 H29C 109.5 . . ?
H29B C29 H29C 109.5 . . ?
C31 C30 Mo1 137.8(2) . . ?
C31 C30 H30 118.4(16) . . ?
Mo1 C30 H30 103.8(15) . . ?
C32 C31 C35 106.3(2) . . ?
C32 C31 C30 126.3(2) . . ?
C35 C31 C30 127.4(3) . . ?
C32 C31 Fe1 68.71(15) . . ?
C35 C31 Fe1 67.44(16) . . ?
C30 C31 Fe1 128.84(18) . . ?
C33 C32 C31 108.8(3) . . ?
C33 C32 Fe1 69.58(16) . . ?
C31 C32 Fe1 70.51(15) . . ?
C33 C32 H32 125.6 . . ?
C31 C32 H32 125.6 . . ?
Fe1 C32 H32 125.9 . . ?
C34 C33 C32 108.0(3) . . ?
C34 C33 Fe1 69.49(17) . . ?
C32 C33 Fe1 69.55(16) . . ?
C34 C33 H33 126.0 . . ?
C32 C33 H33 126.0 . . ?
Fe1 C33 H33 126.5 . . ?
C33 C34 C35 108.5(3) . . ?
C33 C34 Fe1 69.94(16) . . ?
C35 C34 Fe1 68.77(17) . . ?
C33 C34 H34 125.8 . . ?
C35 C34 H34 125.8 . . ?
Fe1 C34 H34 127.1 . . ?
C34 C35 C31 108.3(3) . . ?
C34 C35 Fe1 70.21(18) . . ?
C31 C35 Fe1 71.05(16) . . ?
C34 C35 H35 125.8 . . ?
C31 C35 H35 125.8 . . ?
Fe1 C35 H35 124.5 . . ?
C37 C36 C40 108.1(3) . . ?
C37 C36 Fe1 70.09(18) . . ?
C40 C36 Fe1 69.69(17) . . ?
C37 C36 H36 126.0 . . ?
C40 C36 H36 126.0 . . ?
Fe1 C36 H36 125.8 . . ?
C36 C37 C38 108.1(3) . . ?
C36 C37 Fe1 69.71(17) . . ?
C38 C37 Fe1 69.40(18) . . ?
C36 C37 H37 125.9 . . ?
C38 C37 H37 125.9 . . ?
Fe1 C37 H37 126.5 . . ?
C39 C38 C37 107.8(3) . . ?
C39 C38 Fe1 69.13(17) . . ?
C37 C38 Fe1 70.30(18) . . ?
C39 C38 H38 126.1 . . ?
C37 C38 H38 126.1 . . ?
Fe1 C38 H38 126.0 . . ?
C40 C39 C38 108.9(3) . . ?
C40 C39 Fe1 70.76(18) . . ?
C38 C39 Fe1 70.33(19) . . ?
C40 C39 H39 125.5 . . ?
C38 C39 H39 125.5 . . ?
Fe1 C39 H39 125.0 . . ?
C39 C40 C36 107.0(3) . . ?
C39 C40 Fe1 68.86(18) . . ?
C36 C40 Fe1 69.51(17) . . ?
C39 C40 H40 126.5 . . ?
C36 C40 H40 126.5 . . ?
Fe1 C40 H40 126.7 . . ?
F2 C41 F3 108.6(3) . . ?
F2 C41 F1 108.2(2) . . ?
F3 C41 F1 107.6(3) . . ?
F2 C41 S1 112.8(2) . . ?
F3 C41 S1 110.5(2) . . ?
F1 C41 S1 108.9(2) . . ?
F4 C42 F5 108.7(3) . . ?
F4 C42 F6 108.3(3) . . ?
F5 C42 F6 107.7(3) . . ?
F4 C42 S2 111.7(2) . . ?
F5 C42 S2 111.8(2) . . ?
F6 C42 S2 108.6(2) . . ?
Cl1X C1X Cl2X 111.8(2) . . ?
Cl1X C1X H1X1 109.3 . . ?
Cl2X C1X H1X1 109.3 . . ?
Cl1X C1X H1X2 109.3 . . ?
Cl2X C1X H1X2 109.3 . . ?
H1X1 C1X H1X2 107.9 . . ?

loop_
_geom_bond_atom_site_label_1
_geom_bond_atom_site_label_2
_geom_bond_distance
_geom_bond_site_symmetry_2
_geom_bond_publ_flag
Mo1 N3 1.719(2) . ?
Mo1 C30 1.908(2) . ?
Mo1 O1 2.1447(18) . ?
Mo1 O4 2.1479(18) . ?
Mo1 C1 2.204(3) . ?
Fe1 C35 2.009(3) . ?
Fe1 C39 2.021(3) . ?
Fe1 C34 2.028(3) . ?
Fe1 C32 2.034(3) . ?
Fe1 C33 2.034(3) . ?
Fe1 C38 2.037(3) . ?
Fe1 C36 2.044(3) . ?
Fe1 C40 2.046(3) . ?
Fe1 C37 2.049(3) . ?
Fe1 C31 2.058(3) . ?
S1 O2 1.411(2) . ?
S1 O3 1.424(2) . ?
S1 O1 1.4966(19) . ?
S1 C41 1.829(3) . ?
S2 O5 1.422(2) . ?
S2 O6 1.427(2) . ?
S2 O4 1.475(2) . ?
S2 C42 1.834(3) . ?
F1 C41 1.339(3) . ?
N1 C1 1.362(3) . ?
N1 C2 1.381(3) . ?
N1 C4 1.448(3) . ?
C1 N2 1.357(3) . ?
F2 C41 1.319(3) . ?
N2 C3 1.383(3) . ?
N2 C13 1.446(3) . ?
C2 C3 1.325(4) . ?
C2 H2 0.9500 . ?
N3 C22 1.399(3) . ?
C3 H3 0.9500 . ?
F3 C41 1.328(4) . ?
F4 C42 1.316(3) . ?
C4 C5 1.386(4) . ?
C4 C9 1.400(4) . ?
F5 C42 1.322(4) . ?
C5 C6 1.402(4) . ?
C5 C10 1.500(4) . ?
F6 C42 1.329(3) . ?
C6 C7 1.393(5) . ?
C6 H6 0.9500 . ?
C7 C8 1.355(5) . ?
C7 C11 1.533(5) . ?
C8 C9 1.382(4) . ?
C8 H8 0.9500 . ?
C9 C12 1.505(5) . ?
C10 H10A 0.9800 . ?
C10 H10B 0.9800 . ?
C10 H10C 0.9800 . ?
C11 H11A 0.9800 . ?
C11 H11B 0.9800 . ?
C11 H11C 0.9800 . ?
C12 H12A 0.9800 . ?
C12 H12B 0.9800 . ?
C12 H12C 0.9800 . ?
C13 C18 1.390(4) . ?
C13 C14 1.404(4) . ?
C14 C15 1.384(4) . ?
C14 C19 1.506(4) . ?
C15 C16 1.384(4) . ?
C15 H15 0.9500 . ?
C16 C17 1.383(4) . ?
C16 C20 1.513(4) . ?
C17 C18 1.391(4) . ?
C17 H17 0.9500 . ?
C18 C21 1.504(4) . ?
C19 H19A 0.9800 . ?
C19 H19B 0.9800 . ?
C19 H19C 0.9800 . ?
C20 H20A 0.9800 . ?
C20 H20B 0.9800 . ?
C20 H20C 0.9800 . ?
C21 H21A 0.9800 . ?
C21 H21B 0.9800 . ?
C21 H21C 0.9800 . ?
C22 C27 1.408(4) . ?
C22 C23 1.413(4) . ?
C23 C24 1.393(4) . ?
C23 C28 1.506(4) . ?
C24 C25 1.372(4) . ?
C24 H24 0.9500 . ?
C25 C26 1.382(5) . ?
C25 H25 0.9500 . ?
C26 C27 1.383(4) . ?
C26 H26 0.9500 . ?
C27 C29 1.518(4) . ?
C28 H28A 0.9800 . ?
C28 H28B 0.9800 . ?
C28 H28C 0.9800 . ?
C29 H29A 0.9800 . ?
C29 H29B 0.9800 . ?
C29 H29C 0.9800 . ?
C30 C31 1.444(3) . ?
C30 H30 0.91(2) . ?
C31 C32 1.426(4) . ?
C31 C35 1.442(4) . ?
C32 C33 1.421(4) . ?
C32 H32 0.9500 . ?
C33 C34 1.409(4) . ?
C33 H33 0.9500 . ?
C34 C35 1.415(4) . ?
C34 H34 0.9500 . ?
C35 H35 0.9500 . ?
C36 C37 1.406(4) . ?
C36 C40 1.425(4) . ?
C36 H36 0.9500 . ?
C37 C38 1.407(5) . ?
C37 H37 0.9500 . ?
C38 C39 1.406(5) . ?
C38 H38 0.9500 . ?
C39 C40 1.404(4) . ?
C39 H39 0.9500 . ?
C40 H40 0.9500 . ?
C1X Cl1X 1.731(4) . ?
C1X Cl2X 1.736(4) . ?
C1X H1X1 0.9900 . ?
C1X H1X2 0.9900 . ?

loop_
_geom_torsion_atom_site_label_1
_geom_torsion_atom_site_label_2
_geom_torsion_atom_site_label_3
_geom_torsion_atom_site_label_4
_geom_torsion
_geom_torsion_site_symmetry_1
_geom_torsion_site_symmetry_2
_geom_torsion_site_symmetry_3
_geom_torsion_site_symmetry_4
_geom_torsion_publ_flag
O2 S1 O1 Mo1 -80.39(19) . . . . ?
O3 S1 O1 Mo1 58.3(2) . . . . ?
C41 S1 O1 Mo1 169.78(17) . . . . ?
N3 Mo1 O1 S1 -55.9(3) . . . . ?
C30 Mo1 O1 S1 118.03(18) . . . . ?
O4 Mo1 O1 S1 21.02(16) . . . . ?
C1 Mo1 O1 S1 -145.29(18) . . . . ?
C2 N1 C1 N2 -0.4(3) . . . . ?
C4 N1 C1 N2 -177.3(2) . . . . ?
C2 N1 C1 Mo1 -172.44(17) . . . . ?
C4 N1 C1 Mo1 10.6(4) . . . . ?
N3 Mo1 C1 N2 131.8(2) . . . . ?
C30 Mo1 C1 N2 32.6(2) . . . . ?
O1 Mo1 C1 N2 -75.6(2) . . . . ?
O4 Mo1 C1 N2 -109.6(3) . . . . ?
N3 Mo1 C1 N1 -58.3(2) . . . . ?
C30 Mo1 C1 N1 -157.5(2) . . . . ?
O1 Mo1 C1 N1 94.3(2) . . . . ?
O4 Mo1 C1 N1 60.2(3) . . . . ?
N1 C1 N2 C3 0.5(3) . . . . ?
Mo1 C1 N2 C3 171.99(19) . . . . ?
N1 C1 N2 C13 174.9(2) . . . . ?
Mo1 C1 N2 C13 -13.7(4) . . . . ?
C1 N1 C2 C3 0.1(3) . . . . ?
C4 N1 C2 C3 177.4(2) . . . . ?
C30 Mo1 N3 C22 -138.2(10) . . . . ?
O1 Mo1 N3 C22 36.0(11) . . . . ?
O4 Mo1 N3 C22 -36.4(10) . . . . ?
C1 Mo1 N3 C22 122.3(10) . . . . ?
N1 C2 C3 N2 0.2(3) . . . . ?
C1 N2 C3 C2 -0.5(3) . . . . ?
C13 N2 C3 C2 -175.3(2) . . . . ?
O5 S2 O4 Mo1 -83.97(18) . . . . ?
O6 S2 O4 Mo1 53.8(2) . . . . ?
C42 S2 O4 Mo1 165.67(17) . . . . ?
N3 Mo1 O4 S2 -64.81(18) . . . . ?
C30 Mo1 O4 S2 34.66(18) . . . . ?
O1 Mo1 O4 S2 141.78(17) . . . . ?
C1 Mo1 O4 S2 176.59(17) . . . . ?
C1 N1 C4 C5 89.0(3) . . . . ?
C2 N1 C4 C5 -87.7(3) . . . . ?
C1 N1 C4 C9 -98.9(3) . . . . ?
C2 N1 C4 C9 84.4(3) . . . . ?
C9 C4 C5 C6 1.2(4) . . . . ?
N1 C4 C5 C6 173.0(2) . . . . ?
C9 C4 C5 C10 -174.3(3) . . . . ?
N1 C4 C5 C10 -2.6(4) . . . . ?
C4 C5 C6 C7 -1.2(5) . . . . ?
C10 C5 C6 C7 174.4(3) . . . . ?
C5 C6 C7 C8 1.1(5) . . . . ?
C5 C6 C7 C11 -177.1(3) . . . . ?
C6 C7 C8 C9 -1.1(5) . . . . ?
C11 C7 C8 C9 177.0(3) . . . . ?
C7 C8 C9 C4 1.1(5) . . . . ?
C7 C8 C9 C12 -176.8(3) . . . . ?
C5 C4 C9 C8 -1.2(4) . . . . ?
N1 C4 C9 C8 -172.8(3) . . . . ?
C5 C4 C9 C12 176.7(3) . . . . ?
N1 C4 C9 C12 5.1(4) . . . . ?
C1 N2 C13 C18 98.9(3) . . . . ?
C3 N2 C13 C18 -87.2(3) . . . . ?
C1 N2 C13 C14 -87.6(3) . . . . ?
C3 N2 C13 C14 86.3(3) . . . . ?
C18 C13 C14 C15 -2.7(4) . . . . ?
N2 C13 C14 C15 -176.0(2) . . . . ?
C18 C13 C14 C19 176.7(3) . . . . ?
N2 C13 C14 C19 3.4(4) . . . . ?
C13 C14 C15 C16 0.1(4) . . . . ?
C19 C14 C15 C16 -179.3(3) . . . . ?
C14 C15 C16 C17 1.1(4) . . . . ?
C14 C15 C16 C20 -177.6(3) . . . . ?
C15 C16 C17 C18 0.1(5) . . . . ?
C20 C16 C17 C18 178.8(3) . . . . ?
C14 C13 C18 C17 3.8(4) . . . . ?
N2 C13 C18 C17 177.0(2) . . . . ?
C14 C13 C18 C21 -173.7(3) . . . . ?
N2 C13 C18 C21 -0.5(4) . . . . ?
C16 C17 C18 C13 -2.5(4) . . . . ?
C16 C17 C18 C21 175.1(3) . . . . ?
Mo1 N3 C22 C27 -9.2(12) . . . . ?
Mo1 N3 C22 C23 169.5(9) . . . . ?
N3 C22 C23 C24 -176.1(2) . . . . ?
C27 C22 C23 C24 2.6(4) . . . . ?
N3 C22 C23 C28 6.1(4) . . . . ?
C27 C22 C23 C28 -175.2(3) . . . . ?
C22 C23 C24 C25 0.3(4) . . . . ?
C28 C23 C24 C25 178.1(3) . . . . ?
C23 C24 C25 C26 -2.5(4) . . . . ?
C24 C25 C26 C27 2.0(5) . . . . ?
C25 C26 C27 C22 0.9(4) . . . . ?
C25 C26 C27 C29 -177.9(3) . . . . ?
N3 C22 C27 C26 175.6(2) . . . . ?
C23 C22 C27 C26 -3.2(4) . . . . ?
N3 C22 C27 C29 -5.6(4) . . . . ?
C23 C22 C27 C29 175.6(3) . . . . ?
N3 Mo1 C30 C31 8.3(3) . . . . ?
O1 Mo1 C30 C31 -168.8(3) . . . . ?
O4 Mo1 C30 C31 -89.2(3) . . . . ?
C1 Mo1 C30 C31 105.7(3) . . . . ?
Mo1 C30 C31 C32 28.9(5) . . . . ?
Mo1 C30 C31 C35 -150.7(3) . . . . ?
Mo1 C30 C31 Fe1 119.6(3) . . . . ?
C35 Fe1 C31 C32 -119.2(2) . . . . ?
C39 Fe1 C31 C32 166.14(18) . . . . ?
C34 Fe1 C31 C32 -81.08(18) . . . . ?
C33 Fe1 C31 C32 -37.48(16) . . . . ?
C38 Fe1 C31 C32 -156.5(3) . . . . ?
C36 Fe1 C31 C32 80.5(2) . . . . ?
C40 Fe1 C31 C32 123.35(17) . . . . ?
C37 Fe1 C31 C32 43.6(4) . . . . ?
C39 Fe1 C31 C35 -74.6(2) . . . . ?
C34 Fe1 C31 C35 38.14(16) . . . . ?
C32 Fe1 C31 C35 119.2(2) . . . . ?
C33 Fe1 C31 C35 81.75(17) . . . . ?
C38 Fe1 C31 C35 -37.3(4) . . . . ?
C36 Fe1 C31 C35 -160.32(17) . . . . ?
C40 Fe1 C31 C35 -117.42(17) . . . . ?
C37 Fe1 C31 C35 162.9(3) . . . . ?
C35 Fe1 C31 C30 120.7(3) . . . . ?
C39 Fe1 C31 C30 46.0(3) . . . . ?
C34 Fe1 C31 C30 158.8(3) . . . . ?
C32 Fe1 C31 C30 -120.1(3) . . . . ?
C33 Fe1 C31 C30 -157.6(3) . . . . ?
C38 Fe1 C31 C30 83.4(4) . . . . ?
C36 Fe1 C31 C30 -39.7(3) . . . . ?
C40 Fe1 C31 C30 3.2(3) . . . . ?
C37 Fe1 C31 C30 -76.5(4) . . . . ?
C35 C31 C32 C33 2.1(3) . . . . ?
C30 C31 C32 C33 -177.5(2) . . . . ?
Fe1 C31 C32 C33 59.20(19) . . . . ?
C35 C31 C32 Fe1 -57.11(18) . . . . ?
C30 C31 C32 Fe1 123.3(3) . . . . ?
C35 Fe1 C32 C33 -81.60(18) . . . . ?
C39 Fe1 C32 C33 -158.5(4) . . . . ?
C34 Fe1 C32 C33 -37.48(18) . . . . ?
C38 Fe1 C32 C33 37.4(4) . . . . ?
C36 Fe1 C32 C33 119.17(19) . . . . ?
C40 Fe1 C32 C33 162.49(19) . . . . ?
C37 Fe1 C32 C33 76.1(2) . . . . ?
C31 Fe1 C32 C33 -119.8(2) . . . . ?
C35 Fe1 C32 C31 38.23(15) . . . . ?
C39 Fe1 C32 C31 -38.7(5) . . . . ?
C34 Fe1 C32 C31 82.35(17) . . . . ?
C33 Fe1 C32 C31 119.8(2) . . . . ?
C38 Fe1 C32 C31 157.2(3) . . . . ?
C36 Fe1 C32 C31 -121.00(17) . . . . ?
C40 Fe1 C32 C31 -77.7(2) . . . . ?
C37 Fe1 C32 C31 -164.07(16) . . . . ?
C31 C32 C33 C34 -0.7(3) . . . . ?
Fe1 C32 C33 C34 59.1(2) . . . . ?
C31 C32 C33 Fe1 -59.78(19) . . . . ?
C35 Fe1 C33 C34 -37.40(16) . . . . ?
C39 Fe1 C33 C34 44.1(4) . . . . ?
C32 Fe1 C33 C34 -119.4(2) . . . . ?
C38 Fe1 C33 C34 76.0(2) . . . . ?
C36 Fe1 C33 C34 158.54(17) . . . . ?
C40 Fe1 C33 C34 -171.0(4) . . . . ?
C37 Fe1 C33 C34 117.89(19) . . . . ?
C31 Fe1 C33 C34 -82.03(18) . . . . ?
C35 Fe1 C33 C32 82.03(18) . . . . ?
C39 Fe1 C33 C32 163.5(3) . . . . ?
C34 Fe1 C33 C32 119.4(2) . . . . ?
C38 Fe1 C33 C32 -164.53(18) . . . . ?
C36 Fe1 C33 C32 -82.0(2) . . . . ?
C40 Fe1 C33 C32 -51.5(5) . . . . ?
C37 Fe1 C33 C32 -122.68(18) . . . . ?
C31 Fe1 C33 C32 37.40(16) . . . . ?
C32 C33 C34 C35 -1.0(3) . . . . ?
Fe1 C33 C34 C35 58.1(2) . . . . ?
C32 C33 C34 Fe1 -59.1(2) . . . . ?
C35 Fe1 C34 C33 120.2(2) . . . . ?
C39 Fe1 C34 C33 -160.64(19) . . . . ?
C32 Fe1 C34 C33 37.75(17) . . . . ?
C38 Fe1 C34 C33 -120.01(19) . . . . ?
C36 Fe1 C34 C33 -54.4(4) . . . . ?
C40 Fe1 C34 C33 172.8(3) . . . . ?
C37 Fe1 C34 C33 -79.9(2) . . . . ?
C31 Fe1 C34 C33 81.64(18) . . . . ?
C39 Fe1 C34 C35 79.1(2) . . . . ?
C32 Fe1 C34 C35 -82.47(17) . . . . ?
C33 Fe1 C34 C35 -120.2(2) . . . . ?
C38 Fe1 C34 C35 119.76(19) . . . . ?
C36 Fe1 C34 C35 -174.6(3) . . . . ?
C40 Fe1 C34 C35 52.6(4) . . . . ?
C37 Fe1 C34 C35 159.83(18) . . . . ?
C31 Fe1 C34 C35 -38.59(16) . . . . ?
C33 C34 C35 C31 2.3(3) . . . . ?
Fe1 C34 C35 C31 61.1(2) . . . . ?
C33 C34 C35 Fe1 -58.8(2) . . . . ?
C32 C31 C35 C34 -2.7(3) . . . . ?
C30 C31 C35 C34 176.9(3) . . . . ?
Fe1 C31 C35 C34 -60.6(2) . . . . ?
C32 C31 C35 Fe1 57.91(18) . . . . ?
C30 C31 C35 Fe1 -122.5(3) . . . . ?
C39 Fe1 C35 C34 -117.92(19) . . . . ?
C32 Fe1 C35 C34 80.91(18) . . . . ?
C33 Fe1 C35 C34 37.01(17) . . . . ?
C38 Fe1 C35 C34 -76.5(2) . . . . ?
C36 Fe1 C35 C34 174.0(3) . . . . ?
C40 Fe1 C35 C34 -158.43(19) . . . . ?
C37 Fe1 C35 C34 -47.5(4) . . . . ?
C31 Fe1 C35 C34 118.5(2) . . . . ?
C39 Fe1 C35 C31 123.59(17) . . . . ?
C34 Fe1 C35 C31 -118.5(2) . . . . ?
C32 Fe1 C35 C31 -37.59(15) . . . . ?
C33 Fe1 C35 C31 -81.49(17) . . . . ?
C38 Fe1 C35 C31 165.00(17) . . . . ?
C36 Fe1 C35 C31 55.5(4) . . . . ?
C40 Fe1 C35 C31 83.08(19) . . . . ?
C37 Fe1 C35 C31 -166.0(3) . . . . ?
C35 Fe1 C36 C37 155.7(3) . . . . ?
C39 Fe1 C36 C37 81.3(2) . . . . ?
C34 Fe1 C36 C37 -35.0(4) . . . . ?
C32 Fe1 C36 C37 -118.7(2) . . . . ?
C33 Fe1 C36 C37 -74.8(2) . . . . ?
C38 Fe1 C36 C37 37.4(2) . . . . ?
C40 Fe1 C36 C37 119.1(3) . . . . ?
C31 Fe1 C36 C37 -162.16(18) . . . . ?
C35 Fe1 C36 C40 36.6(5) . . . . ?
C39 Fe1 C36 C40 -37.79(19) . . . . ?
C34 Fe1 C36 C40 -154.0(3) . . . . ?
C32 Fe1 C36 C40 122.28(19) . . . . ?
C33 Fe1 C36 C40 166.11(18) . . . . ?
C38 Fe1 C36 C40 -81.7(2) . . . . ?
C37 Fe1 C36 C40 -119.1(3) . . . . ?
C31 Fe1 C36 C40 78.8(2) . . . . ?
C40 C36 C37 C38 0.6(3) . . . . ?
Fe1 C36 C37 C38 -58.9(2) . . . . ?
C40 C36 C37 Fe1 59.6(2) . . . . ?
C35 Fe1 C37 C36 -160.0(3) . . . . ?
C39 Fe1 C37 C36 -81.7(2) . . . . ?
C34 Fe1 C37 C36 165.65(19) . . . . ?
C32 Fe1 C37 C36 82.0(2) . . . . ?
C33 Fe1 C37 C36 123.6(2) . . . . ?
C38 Fe1 C37 C36 -119.6(3) . . . . ?
C40 Fe1 C37 C36 -38.00(19) . . . . ?
C31 Fe1 C37 C36 49.1(4) . . . . ?
C35 Fe1 C37 C38 -40.5(4) . . . . ?
C39 Fe1 C37 C38 37.9(2) . . . . ?
C34 Fe1 C37 C38 -74.8(2) . . . . ?
C32 Fe1 C37 C38 -158.4(2) . . . . ?
C33 Fe1 C37 C38 -116.8(2) . . . . ?
C36 Fe1 C37 C38 119.6(3) . . . . ?
C40 Fe1 C37 C38 81.6(2) . . . . ?
C31 Fe1 C37 C38 168.6(3) . . . . ?
C36 C37 C38 C39 0.0(4) . . . . ?
Fe1 C37 C38 C39 -59.2(2) . . . . ?
C36 C37 C38 Fe1 59.1(2) . . . . ?
C35 Fe1 C38 C39 -78.6(2) . . . . ?
C34 Fe1 C38 C39 -119.8(2) . . . . ?
C32 Fe1 C38 C39 172.3(3) . . . . ?
C33 Fe1 C38 C39 -160.4(2) . . . . ?
C36 Fe1 C38 C39 81.6(2) . . . . ?
C40 Fe1 C38 C39 37.5(2) . . . . ?
C37 Fe1 C38 C39 118.9(3) . . . . ?
C31 Fe1 C38 C39 -50.9(4) . . . . ?
C35 Fe1 C38 C37 162.47(18) . . . . ?
C39 Fe1 C38 C37 -118.9(3) . . . . ?
C34 Fe1 C38 C37 121.3(2) . . . . ?
C32 Fe1 C38 C37 53.3(4) . . . . ?
C33 Fe1 C38 C37 80.7(2) . . . . ?
C36 Fe1 C38 C37 -37.29(19) . . . . ?
C40 Fe1 C38 C37 -81.5(2) . . . . ?
C31 Fe1 C38 C37 -169.9(3) . . . . ?
C37 C38 C39 C40 -0.6(4) . . . . ?
Fe1 C38 C39 C40 -60.5(2) . . . . ?
C37 C38 C39 Fe1 59.9(2) . . . . ?
C35 Fe1 C39 C40 -122.4(2) . . . . ?
C34 Fe1 C39 C40 -164.43(19) . . . . ?
C32 Fe1 C39 C40 -51.5(5) . . . . ?
C33 Fe1 C39 C40 164.1(3) . . . . ?
C38 Fe1 C39 C40 119.3(3) . . . . ?
C36 Fe1 C39 C40 38.17(19) . . . . ?
C37 Fe1 C39 C40 81.7(2) . . . . ?
C31 Fe1 C39 C40 -80.8(2) . . . . ?
C35 Fe1 C39 C38 118.2(2) . . . . ?
C34 Fe1 C39 C38 76.2(2) . . . . ?
C32 Fe1 C39 C38 -170.8(4) . . . . ?
C33 Fe1 C39 C38 44.7(4) . . . . ?
C36 Fe1 C39 C38 -81.2(2) . . . . ?
C40 Fe1 C39 C38 -119.3(3) . . . . ?
C37 Fe1 C39 C38 -37.65(19) . . . . ?
C31 Fe1 C39 C38 159.82(18) . . . . ?
C38 C39 C40 C36 0.9(4) . . . . ?
Fe1 C39 C40 C36 -59.3(2) . . . . ?
C38 C39 C40 Fe1 60.2(2) . . . . ?
C37 C36 C40 C39 -1.0(3) . . . . ?
Fe1 C36 C40 C39 58.9(2) . . . . ?
C37 C36 C40 Fe1 -59.8(2) . . . . ?
C35 Fe1 C40 C39 74.9(2) . . . . ?
C34 Fe1 C40 C39 36.7(4) . . . . ?
C32 Fe1 C40 C39 161.9(2) . . . . ?
C33 Fe1 C40 C39 -158.5(4) . . . . ?
C38 Fe1 C40 C39 -37.6(2) . . . . ?
C36 Fe1 C40 C39 -118.7(3) . . . . ?
C37 Fe1 C40 C39 -81.2(2) . . . . ?
C31 Fe1 C40 C39 119.3(2) . . . . ?
C35 Fe1 C40 C36 -166.39(17) . . . . ?
C39 Fe1 C40 C36 118.7(3) . . . . ?
C34 Fe1 C40 C36 155.3(3) . . . . ?
C32 Fe1 C40 C36 -79.4(2) . . . . ?
C33 Fe1 C40 C36 -39.9(5) . . . . ?
C38 Fe1 C40 C36 81.0(2) . . . . ?
C37 Fe1 C40 C36 37.46(19) . . . . ?
C31 Fe1 C40 C36 -122.06(19) . . . . ?
O2 S1 C41 F2 -167.7(2) . . . . ?
O3 S1 C41 F2 66.7(3) . . . . ?
O1 S1 C41 F2 -49.8(3) . . . . ?
O2 S1 C41 F3 -46.0(2) . . . . ?
O3 S1 C41 F3 -171.5(2) . . . . ?
O1 S1 C41 F3 71.9(2) . . . . ?
O2 S1 C41 F1 72.0(3) . . . . ?
O3 S1 C41 F1 -53.5(3) . . . . ?
O1 S1 C41 F1 -170.1(2) . . . . ?
O5 S2 C42 F4 -49.7(3) . . . . ?
O6 S2 C42 F4 -174.6(2) . . . . ?
O4 S2 C42 F4 67.9(2) . . . . ?
O5 S2 C42 F5 -171.7(2) . . . . ?
O6 S2 C42 F5 63.4(2) . . . . ?
O4 S2 C42 F5 -54.2(2) . . . . ?
O5 S2 C42 F6 69.6(3) . . . . ?
O6 S2 C42 F6 -55.3(3) . . . . ?
O4 S2 C42 F6 -172.8(2) . . . . ?
